data_4100970
_journal_name_full 'Journal of the American Chemical Society'
_journal_year 2005
_chemical_formula_sum 'C15 H19 Cl N2'
_chemical_formula_weight 262.77
_space_group_IT_number 61
_symmetry_cell_setting orthorhombic
_symmetry_space_group_name_Hall '-P 2ac 2ab'
_symmetry_space_group_name_H-M 'P b c a'
_cell_angle_alpha 90.00
_cell_angle_beta 90.00
_cell_angle_gamma 90.00
_cell_formula_units_Z 8
_cell_length_a 17.097(2)
_cell_length_b 9.3950(13)
_cell_length_c 18.607(3)
_cell_measurement_temperature 173(1)
_cell_volume 2988.9(7)
_diffrn_ambient_temperature 173(1)
_exptl_crystal_density_diffrn 1.168
_cod_depositor_comments
;
The following automatic conversions were performed:
'_symmetry_cell_setting' value 'Orthorhombic' changed to 'orthorhombic'
according to '/home/saulius/struct/CIF-dictionaries/cif_core.dic'
dictionary named 'cif_core.dic' version 2.4.1 from 2010-06-29.

Automatic conversion script
Id: cif_fix_enum 1527 2010-12-29 10:47:43Z saulius 
;
_cod_database_code 4100970

loop_
_symmetry_equiv_pos_as_xyz
'x, y, z'
'-x+1/2, -y, z+1/2'
'-x, y+1/2, -z+1/2'
'x+1/2, -y+1/2, -z'
'-x, -y, -z'
'x-1/2, y, -z-1/2'
'x, -y-1/2, z-1/2'
'-x-1/2, y-1/2, z'

loop_
_atom_site_label
_atom_site_type_symbol
_atom_site_fract_x
_atom_site_fract_y
_atom_site_fract_z
_atom_site_U_iso_or_equiv
_atom_site_adp_type
_atom_site_occupancy
_atom_site_symmetry_multiplicity
_atom_site_calc_flag
_atom_site_refinement_flags
_atom_site_disorder_assembly
_atom_site_disorder_group
Cl1 Cl 0.45311(3) 0.12448(5) 0.45058(3) 0.06142(19) Uani 1 1 d . . .
N1 N 0.24085(9) 0.10106(17) 0.19371(8) 0.0454(4) Uani 1 1 d . . .
N2 N 0.33734(8) -0.06332(15) 0.22216(7) 0.0419(4) Uani 1 1 d . . .
C1 C 0.30281(9) 0.05609(18) 0.23335(8) 0.0369(4) Uani 1 1 d . . .
C2 C 0.32380(9) 0.15466(17) 0.29066(9) 0.0380(4) Uani 1 1 d . . .
C3 C 0.33803(9) 0.23068(17) 0.34007(9) 0.0362(4) Uani 1 1 d . . .
C4 C 0.35427(9) 0.32467(17) 0.39881(8) 0.0356(4) Uani 1 1 d . . .
C5 C 0.40564(9) 0.28703(17) 0.45380(8) 0.0393(4) Uani 1 1 d . . .
C6 C 0.42039(11) 0.3778(2) 0.51057(10) 0.0491(5) Uani 1 1 d . . .
H6 H 0.4546 0.3507 0.5469 0.059 Uiso 1 1 calc R . .
C7 C 0.38432(12) 0.5080(2) 0.51305(10) 0.0557(5) Uani 1 1 d . . .
H7 H 0.3940 0.5693 0.5513 0.067 Uiso 1 1 calc R . .
C8 C 0.33373(12) 0.54843(19) 0.45893(10) 0.0557(5) Uani 1 1 d . . .
H8 H 0.3097 0.6372 0.4605 0.067 Uiso 1 1 calc R . .
C9 C 0.31889(10) 0.45759(18) 0.40275(9) 0.0475(5) Uani 1 1 d . . .
H9 H 0.2845 0.4855 0.3667 0.057 Uiso 1 1 calc R . .
C10 C 0.21075(11) 0.02472(18) 0.13139(9) 0.0409(4) Uani 1 1 d . . .
C11 C 0.19262(11) 0.1307(2) 0.07199(10) 0.0543(5) Uani 1 1 d . . .
H11A H 0.1538 0.1969 0.0885 0.081 Uiso 1 1 calc R . .
H11B H 0.1732 0.0808 0.0307 0.081 Uiso 1 1 calc R . .
H11C H 0.2394 0.1813 0.0593 0.081 Uiso 1 1 calc R . .
C12 C 0.14006(12) -0.0638(2) 0.15061(10) 0.0591(5) Uani 1 1 d . . .
H12A H 0.1524 -0.1241 0.1907 0.089 Uiso 1 1 calc R . .
H12B H 0.1255 -0.1215 0.1102 0.089 Uiso 1 1 calc R . .
H12C H 0.0974 -0.0022 0.1631 0.089 Uiso 1 1 calc R . .
C13 C 0.40901(10) -0.0934(2) 0.26324(10) 0.0474(5) Uani 1 1 d . . .
C14 C 0.47068(13) -0.1408(3) 0.21150(12) 0.0997(10) Uani 1 1 d . . .
H14A H 0.4514 -0.2195 0.1838 0.150 Uiso 1 1 calc R . .
H14B H 0.5164 -0.1697 0.2376 0.150 Uiso 1 1 calc R . .
H14C H 0.4838 -0.0635 0.1799 0.150 Uiso 1 1 calc R . .
C15 C 0.39262(14) -0.2029(3) 0.32022(14) 0.0973(9) Uani 1 1 d . . .
H15A H 0.3520 -0.1689 0.3514 0.146 Uiso 1 1 calc R . .
H15B H 0.4393 -0.2198 0.3477 0.146 Uiso 1 1 calc R . .
H15C H 0.3761 -0.2901 0.2979 0.146 Uiso 1 1 calc R . .
H1 H 0.2234(9) 0.1814(18) 0.2023(8) 0.042(5) Uiso 1 1 d . . .
H10 H 0.2509(10) -0.0365(17) 0.1174(8) 0.037(4) Uiso 1 1 d . . .
H13 H 0.4296(9) -0.0083(18) 0.2867(9) 0.045(5) Uiso 1 1 d . . .

loop_
_atom_site_aniso_label
_atom_site_aniso_U_11
_atom_site_aniso_U_22
_atom_site_aniso_U_33
_atom_site_aniso_U_23
_atom_site_aniso_U_13
_atom_site_aniso_U_12
Cl1 0.0694(3) 0.0603(3) 0.0546(3) 0.0069(2) -0.0052(2) 0.0250(2)
N1 0.0457(9) 0.0455(10) 0.0449(9) -0.0090(7) -0.0107(7) 0.0121(7)
N2 0.0377(8) 0.0480(9) 0.0400(8) -0.0042(7) -0.0058(6) 0.0041(7)
C1 0.0337(9) 0.0437(10) 0.0332(9) -0.0001(7) 0.0018(7) -0.0038(8)
C2 0.0365(9) 0.0423(10) 0.0351(9) 0.0046(8) 0.0016(8) -0.0004(7)
C3 0.0340(9) 0.0401(9) 0.0345(9) 0.0050(8) 0.0026(7) 0.0015(7)
C4 0.0356(9) 0.0403(9) 0.0308(9) 0.0022(7) 0.0035(7) -0.0008(7)
C5 0.0357(9) 0.0454(10) 0.0369(10) 0.0048(8) 0.0033(8) 0.0013(7)
C6 0.0458(11) 0.0637(12) 0.0377(10) 0.0016(9) -0.0063(8) -0.0033(9)
C7 0.0663(13) 0.0568(12) 0.0440(11) -0.0137(9) -0.0005(10) -0.0050(10)
C8 0.0703(13) 0.0453(11) 0.0515(12) -0.0071(9) 0.0043(11) 0.0098(10)
C9 0.0537(11) 0.0478(11) 0.0409(10) 0.0015(8) -0.0055(9) 0.0089(9)
C10 0.0424(10) 0.0441(10) 0.0363(10) -0.0031(8) -0.0045(8) 0.0061(8)
C11 0.0617(12) 0.0569(12) 0.0443(11) 0.0084(9) -0.0048(9) 0.0011(10)
C12 0.0617(13) 0.0573(12) 0.0582(12) 0.0082(10) -0.0082(10) -0.0095(10)
C13 0.0409(10) 0.0528(11) 0.0484(12) -0.0090(9) -0.0115(8) 0.0057(9)
C14 0.0490(13) 0.169(3) 0.0806(17) -0.0470(18) -0.0173(12) 0.0376(15)
C15 0.0820(17) 0.105(2) 0.104(2) 0.0433(17) -0.0415(15) -0.0041(15)

loop_
_geom_bond_atom_site_label_1
_geom_bond_atom_site_label_2
_geom_bond_distance
_geom_bond_site_symmetry_2
_geom_bond_publ_flag
Cl1 C5 1.7304(17) . ?
N1 C1 1.358(2) . ?
N1 C10 1.457(2) . ?
N2 C1 1.285(2) . ?
N2 C13 1.472(2) . ?
C1 C2 1.457(2) . ?
C2 C3 1.189(2) . ?
C3 C4 1.432(2) . ?
C4 C9 1.389(2) . ?
C4 C5 1.394(2) . ?
C5 C6 1.381(2) . ?
C6 C7 1.371(3) . ?
C7 C8 1.381(3) . ?
C8 C9 1.373(2) . ?
C10 C12 1.510(3) . ?
C10 C11 1.520(2) . ?
C13 C14 1.495(3) . ?
C13 C15 1.504(3) . ?

loop_
_cod_related_entry_id
_cod_related_entry_database
_cod_related_entry_code
1 ChemSpider 9703839
